data_7206282
loop_
_publ_author_name
'Serpell, Christopher J.'
'Thomas, Owen'
'Odell, Barbara'
'Claridge, Timothy D. W.'
'Chall, Ricky'
'Thompson, Amber L.'
'Beer, Paul D.'

_publ_section_title
;
 Dimeric self-association of an isophthalamide macrocycle in solution
 and the solid state
;
_journal_issue 14
_journal_name_full CrystEngComm
_journal_page_first 4586
_journal_paper_doi 10.1039/c1ce05271c
_journal_volume 13
_journal_year 2011
_chemical_formula_moiety 'C36 H46 N2 O9, 1.75(C2 H3 N)'
_chemical_formula_sum 'C39.5 H51.25 N3.75 O9'
_chemical_formula_weight 722.61
_space_group_IT_number 2
_symmetry_cell_setting triclinic
_symmetry_space_group_name_Hall '-P 1'
_symmetry_space_group_name_H-M 'P -1'
_atom_sites_solution_hydrogens geom
_atom_sites_solution_primary direct
_audit_creation_date 11-01-20
_audit_creation_method CRYSTALS_ver_14.07
_cell_angle_alpha 102.6195(4)
_cell_angle_beta 92.0868(4)
_cell_angle_gamma 113.4947(4)
_cell_formula_units_Z 4
_cell_length_a 13.56390(10)
_cell_length_b 16.22440(10)
_cell_length_c 19.8583(2)
_cell_measurement_reflns_used 16883
_cell_measurement_temperature 150
_cell_measurement_theta_max 27
_cell_measurement_theta_min 5
_cell_volume 3873.60(6)
_computing_cell_refinement 'DENZO/SCALEPACK (Otwinowski & Minor, 1997)'
_computing_data_collection 'COLLECT (Nonius, 2001).'
_computing_data_reduction 'DENZO/SCALEPACK (Otwinowski & Minor, 1997)'
_computing_molecular_graphics 'CAMERON (Watkin et al., 1996)'
_computing_publication_material 'CRYSTALS (Betteridge et al., 2003)'
_computing_structure_refinement 'CRYSTALS (Betteridge et al., 2003)'
_computing_structure_solution 'USER DEFINED STRUCTURE SOLUTION'
_diffrn_ambient_temperature 150
_diffrn_measured_fraction_theta_full 0.990
_diffrn_measured_fraction_theta_max 0.988
_diffrn_measurement_device Area
_diffrn_measurement_device_type 'Nonius KappaCCD'
_diffrn_measurement_method \w
_diffrn_radiation_monochromator graphite
_diffrn_radiation_type 'Mo K\a'
_diffrn_radiation_wavelength 0.71073
_diffrn_reflns_av_R_equivalents 0.000
_diffrn_reflns_limit_h_max 17
_diffrn_reflns_limit_h_min -17
_diffrn_reflns_limit_k_max 21
_diffrn_reflns_limit_k_min -21
_diffrn_reflns_limit_l_max 25
_diffrn_reflns_limit_l_min -25
_diffrn_reflns_number 76597
_diffrn_reflns_theta_full 26.384
_diffrn_reflns_theta_max 27.484
_diffrn_reflns_theta_min 5.127
_diffrn_standards_number 0
_exptl_absorpt_coefficient_mu 0.088
_exptl_absorpt_correction_T_max 0.96
_exptl_absorpt_correction_T_min 0.90
_exptl_absorpt_correction_type multi-scan
_exptl_absorpt_process_details 'DENZO/SCALEPACK (Otwinowski & Minor, 1997)'
_exptl_crystal_colour colourless
_exptl_crystal_density_diffrn 1.239
_exptl_crystal_density_method 'not measured'
_exptl_crystal_description block
_exptl_crystal_F_000 1546.000
_exptl_crystal_size_max 0.520
_exptl_crystal_size_mid 0.510
_exptl_crystal_size_min 0.500
_refine_diff_density_max 1.40
_refine_diff_density_min -0.77
_refine_ls_extinction_method None
_refine_ls_goodness_of_fit_ref 0.9236
_refine_ls_hydrogen_treatment none
_refine_ls_matrix_type full
_refine_ls_number_parameters 983
_refine_ls_number_reflns 14981
_refine_ls_number_restraints 54
_refine_ls_R_factor_all 0.0661
_refine_ls_R_factor_gt 0.0562
_refine_ls_shift/su_max 0.0004277
_refine_ls_shift/su_mean 0.0000332
_refine_ls_structure_factor_coef Fsqd
_refine_ls_weighting_details
;
Method, part 1, Chebychev polynomial, (Watkin, 1994, Prince, 1982)
[weight] = 1.0/[A~0~*T~0~(x)+A~1~*T~1~(x) ... +A~n-1~]*T~n-1~(x)]
where A~i~ are the Chebychev coefficients listed below and x= Fcalc/Fmax
Method = Robust Weighting (Prince, 1982)
W = [weight] * [1-(deltaF/6*sigmaF)^2^]^2^
A~i~ are:
79.9 128. 73.8 29.3 6.59
;
_refine_ls_weighting_scheme calc
_refine_ls_wR_factor_all 0.1441
_refine_ls_wR_factor_gt 0.1368
_refine_ls_wR_factor_ref 0.1439
_reflns_limit_h_max 17
_reflns_limit_h_min -17
_reflns_limit_k_max 20
_reflns_limit_k_min -21
_reflns_limit_l_max 25
_reflns_limit_l_min 0
_reflns_number_gt 12736
_reflns_number_total 17567
_reflns_threshold_expression I>2.0\s(I)
_oxford_diffrn_Wilson_B_factor 2.68
_oxford_diffrn_Wilson_scale 1.77
_oxford_refine_ls_r_factor_ref 0.0661
_oxford_refine_ls_scale 0.8629(18)
_oxford_reflns_number_all 14987
_oxford_reflns_threshold_expression_ref I>-3.0\s(I)
_oxford_structure_analysis_title 033CJS08
_cod_data_source_file c1ce05271c.txt
_cod_data_source_block MeCN
_cod_original_sg_symbol_H-M 'P -1 '
_cod_original_formula_sum 'C39.50 H51.25 N3.75 O9'
_cod_database_code 7206282

loop_
_symmetry_equiv_pos_as_xyz
x,y,z
-x,-y,-z

loop_
_atom_site_label
_atom_site_type_symbol
_atom_site_fract_x
_atom_site_fract_y
_atom_site_fract_z
_atom_site_U_iso_or_equiv
_atom_site_occupancy
_atom_site_adp_type
_atom_site_refinement_flags_posn
_atom_site_refinement_flags_adp
_atom_site_refinement_flags_occupancy
_atom_site_disorder_assembly
_atom_site_disorder_group
_oxford_atom_site_special_shape
_atom_site_attached_hydrogens
C1 C 1.09426(14) 0.64004(12) 0.46634(9) 0.0268 1.0000 Uani . . . . . . .
C2 C 1.02067(14) 0.65382(12) 0.50878(9) 0.0263 1.0000 Uani . . . . . . .
C3 C 1.03294(14) 0.65325(13) 0.57878(9) 0.0275 1.0000 Uani . . . . . . .
C4 C 1.11905(14) 0.63939(13) 0.60732(9) 0.0275 1.0000 Uani . U . . . . .
C5 C 1.19048(14) 0.62336(13) 0.56280(9) 0.0273 1.0000 Uani . . . . . . .
C6 C 1.17899(14) 0.62321(12) 0.49285(9) 0.0257 1.0000 Uani . . . . . . .
C7 C 1.13604(16) 0.64108(15) 0.68438(10) 0.0355 1.0000 Uani . U . . . . .
C8 C 1.1355(3) 0.5441(2) 0.68775(16) 0.0453 0.723(4) Uani . U P 1 1 . .
C9 C 1.0491(3) 0.6526(3) 0.72391(16) 0.0478 0.723(4) Uani . U P 1 1 . .
C10 C 1.2480(3) 0.7148(2) 0.71781(16) 0.0452 0.723(4) Uani . U P 1 1 . .
C11 C 1.25346(14) 0.60709(13) 0.44285(9) 0.0273 1.0000 Uani . . . . . . .
O12 O 1.26405(12) 0.63696(11) 0.39042(7) 0.0388 1.0000 Uani . . . . . . .
N13 N 1.30624(12) 0.55681(11) 0.45762(8) 0.0282 1.0000 Uani . . . . . . .
C14 C 1.37705(15) 0.53314(13) 0.41118(10) 0.0304 1.0000 Uani . . . . . . .
C15 C 1.31499(15) 0.46019(13) 0.34510(9) 0.0297 1.0000 Uani . . . . . . .
O16 O 1.24641(11) 0.37724(9) 0.36370(7) 0.0328 1.0000 Uani . . . . . . .
C17 C 1.18783(15) 0.30055(13) 0.30929(9) 0.0296 1.0000 Uani . . . . . . .
C18 C 1.13013(16) 0.21815(14) 0.32806(10) 0.0332 1.0000 Uani . . . . . . .
C19 C 1.06584(17) 0.13885(14) 0.27793(10) 0.0351 1.0000 Uani . . . . . . .
C20 C 1.05747(16) 0.14023(14) 0.20799(10) 0.0327 1.0000 Uani . . . . . . .
C21 C 1.11791(16) 0.22098(14) 0.18890(10) 0.0332 1.0000 Uani . . . . . . .
C22 C 1.18331(15) 0.30118(14) 0.23963(10) 0.0322 1.0000 Uani . . . . . . .
O23 O 0.98972(13) 0.05801(10) 0.16205(7) 0.0409 1.0000 Uani . . . . . . .
C24 C 0.95538(19) 0.06307(16) 0.09458(11) 0.0430 1.0000 Uani . . . . . . .
C25 C 0.8576(2) -0.02524(16) 0.06275(11) 0.0450 1.0000 Uani . . . . . . .
O26 O 0.77207(13) -0.02819(10) 0.10294(8) 0.0448 1.0000 Uani . . . . . . .
C27 C 0.6725(2) -0.10160(16) 0.07142(15) 0.0565 1.0000 Uani . . . . . . .
C28 C 0.5894(2) -0.10866(17) 0.11919(17) 0.0594 1.0000 Uani . . . . . . .
O29 O 0.56768(15) -0.02887(12) 0.12942(10) 0.0571 1.0000 Uani . . . . . . .
C30 C 0.4890(3) -0.0301(2) 0.17429(18) 0.0675 1.0000 Uani . . . . . . .
C31 C 0.4830(3) 0.0629(2) 0.18875(15) 0.0622 1.0000 Uani . . . . . . .
O32 O 0.44183(15) 0.07329(12) 0.12620(9) 0.0538 1.0000 Uani . . . . . . .
C33 C 0.4527(2) 0.16519(16) 0.12942(11) 0.0459 1.0000 Uani . . . . . . .
C34 C 0.35977(18) 0.18367(15) 0.15709(11) 0.0408 1.0000 Uani . . . . . . .
O35 O 0.36060(12) 0.19224(10) 0.23086(7) 0.0373 1.0000 Uani . . . . . . .
C36 C 0.43029(15) 0.27555(13) 0.27490(10) 0.0314 1.0000 Uani . . . . . . .
C37 C 0.42517(15) 0.28149(14) 0.34572(10) 0.0326 1.0000 Uani . . . . . . .
C38 C 0.49314(15) 0.36012(14) 0.39513(10) 0.0317 1.0000 Uani . . . . . . .
C39 C 0.56636(14) 0.43647(13) 0.37474(9) 0.0288 1.0000 Uani . . . . . . .
C40 C 0.56974(15) 0.43192(14) 0.30451(10) 0.0317 1.0000 Uani . . . . . . .
C41 C 0.50222(16) 0.35133(14) 0.25445(10) 0.0332 1.0000 Uani . . . . . . .
O42 O 0.63148(11) 0.51195(9) 0.42820(7) 0.0324 1.0000 Uani . . . . . . .
C43 C 0.68825(15) 0.59887(13) 0.41053(10) 0.0299 1.0000 Uani . . . . . . .
C44 C 0.75147(15) 0.67013(14) 0.47679(10) 0.0309 1.0000 Uani . . . . . . .
N45 N 0.84006(12) 0.65176(11) 0.50443(8) 0.0285 1.0000 Uani . . . . . . .
C46 C 0.93222(15) 0.67200(14) 0.47573(9) 0.0298 1.0000 Uani . . . . . . .
O47 O 0.94462(12) 0.70314(13) 0.42402(8) 0.0467 1.0000 Uani . . . . . . .
C48 C 1.0329(7) 0.5783(10) 0.7046(5) 0.0603 0.277(4) Uani . U P 1 2 . .
C49 C 1.1496(10) 0.7500(8) 0.7285(4) 0.0614 0.277(4) Uani . U P 1 2 . .
C50 C 1.2328(7) 0.6367(7) 0.7101(4) 0.0470 0.277(4) Uani . U P 1 2 . .
C101 C 1.46808(14) 0.36745(12) 0.03817(9) 0.0263 1.0000 Uani . . . . . . .
C102 C 1.38132(14) 0.34594(12) -0.01148(9) 0.0248 1.0000 Uani . . . . . . .
C103 C 1.39907(14) 0.35240(12) -0.07952(9) 0.0270 1.0000 Uani . . . . . . .
C104 C 1.50366(14) 0.37978(12) -0.09810(9) 0.0265 1.0000 Uani . . . . . . .
C105 C 1.58990(14) 0.40391(13) -0.04633(9) 0.0280 1.0000 Uani . . . . . . .
C106 C 1.57341(14) 0.39908(13) 0.02165(9) 0.0270 1.0000 Uani . . . . . . .
C107 C 1.52624(15) 0.38277(14) -0.17309(9) 0.0312 1.0000 Uani . . . . . . .
C108 C 1.60933(18) 0.48004(15) -0.17333(11) 0.0402 1.0000 Uani . . . . . . .
C109 C 1.42384(18) 0.3592(2) -0.22174(11) 0.0509 1.0000 Uani . . . . . . .
C110 C 1.57409(19) 0.31257(15) -0.20101(11) 0.0418 1.0000 Uani . . . . . . .
C111 C 1.66282(15) 0.42853(14) 0.08093(10) 0.0321 1.0000 Uani . . . . . . .
O112 O 1.64296(11) 0.40527(12) 0.13545(8) 0.0471 1.0000 Uani . . . . . . .
N113 N 1.76341(12) 0.48412(12) 0.07264(8) 0.0329 1.0000 Uani . . . . . . .
C114 C 1.85549(15) 0.51471(16) 0.12681(11) 0.0381 1.0000 Uani . . . . . . .
C115 C 1.85599(16) 0.58698(15) 0.18907(11) 0.0382 1.0000 Uani . . . . . . .
O116 O 1.86869(12) 0.66867(11) 0.16694(7) 0.0417 1.0000 Uani . . . . . . .
C117 C 1.86306(16) 0.74149(15) 0.21578(11) 0.0387 1.0000 Uani . . . . . . .
C118 C 1.85765(18) 0.81353(16) 0.19070(11) 0.0447 1.0000 Uani . . . . . . .
C119 C 1.8455(2) 0.88702(16) 0.23453(12) 0.0511 1.0000 Uani . . . . . . .
C120 C 1.8403(2) 0.89027(17) 0.30488(13) 0.0546 1.0000 Uani . . . . . . .
C121 C 1.8495(2) 0.81987(17) 0.32995(12) 0.0540 1.0000 Uani . . . . . . .
C122 C 1.86098(18) 0.74578(17) 0.28632(11) 0.0456 1.0000 Uani . . . . . . .
O123 O 1.8292(2) 0.96073(14) 0.35219(10) 0.0801 1.0000 Uani . . . . . . .
C124 C 1.7880(3) 1.0175(2) 0.32861(17) 0.0695 1.0000 Uani . . . . . . .
C125 C 1.7823(3) 1.0875(3) 0.3905(2) 0.0812 1.0000 Uani . . . . . . .
O126 O 1.69563(17) 1.04774(13) 0.42284(13) 0.0787 1.0000 Uani . . . . . . .
C127 C 1.6715(2) 1.11265(19) 0.47220(18) 0.0709 1.0000 Uani . . . . . . .
C128 C 1.5895(2) 1.14059(17) 0.44173(15) 0.0592 1.0000 Uani . . . . . . .
O129 O 1.48437(14) 1.06672(11) 0.43312(9) 0.0498 1.0000 Uani . . . . . . .
C130 C 1.4044(2) 1.08661(17) 0.40168(13) 0.0544 1.0000 Uani . . . . . . .
C131 C 1.2927(2) 1.01807(17) 0.40543(13) 0.0511 1.0000 Uani . . . . . . .
O132 O 1.27333(13) 0.92857(11) 0.36343(8) 0.0468 1.0000 Uani . . . . . . .
C133 C 1.16520(19) 0.86280(17) 0.36173(12) 0.0448 1.0000 Uani . . . . . . .
C134 C 1.15196(18) 0.76934(15) 0.32062(10) 0.0387 1.0000 Uani . . . . . . .
O135 O 1.15906(13) 0.77137(10) 0.24918(7) 0.0407 1.0000 Uani . . . . . . .
C136 C 1.14837(15) 0.69096(14) 0.20314(10) 0.0340 1.0000 Uani . . . . . . .
C137 C 1.15200(16) 0.69349(14) 0.13320(11) 0.0350 1.0000 Uani . . . . . . .
C138 C 1.14149(15) 0.61632(14) 0.08285(10) 0.0339 1.0000 Uani . . . . . . .
C139 C 1.12583(14) 0.53382(14) 0.10100(10) 0.0313 1.0000 Uani . . . . . . .
C140 C 1.12202(15) 0.53101(14) 0.17012(10) 0.0339 1.0000 Uani . . . . . . .
C141 C 1.13373(16) 0.60933(15) 0.22114(10) 0.0347 1.0000 Uani . . . . . . .
O142 O 1.11741(11) 0.46025(10) 0.04687(7) 0.0347 1.0000 Uani . . . . . . .
C143 C 1.08515(15) 0.37082(13) 0.06187(10) 0.0326 1.0000 Uani . . . . . . .
C144 C 1.08544(14) 0.30299(14) -0.00330(10) 0.0333 1.0000 Uani . . . . . . .
N145 N 1.19402(12) 0.32705(11) -0.02367(8) 0.0295 1.0000 Uani . . . . . . .
C146 C 1.27111(14) 0.31502(12) 0.01210(9) 0.0267 1.0000 Uani . . . . . . .
O147 O 1.25371(11) 0.28213(11) 0.06285(7) 0.0381 1.0000 Uani . . . . . . .
C201 C 0.1626(2) -0.03603(18) 0.20875(14) 0.0553 1.0000 Uani . . . . . . .
C202 C 0.1402(2) -0.06398(16) 0.13333(15) 0.0530 1.0000 Uani . . . . . . .
N203 N 0.1223(2) -0.08605(18) 0.07422(14) 0.0781 1.0000 Uani . . . . . . .
C204 C 0.4872(3) 0.8483(2) 0.38118(16) 0.0668 1.0000 Uani . . . . . . .
C205 C 0.5464(2) 0.80481(19) 0.41062(17) 0.0650 1.0000 Uani . . . . . . .
N206 N 0.5897(3) 0.7689(2) 0.4341(2) 0.1040 1.0000 Uani . . . . . . .
C207 C 0.9684(16) 0.9634(13) 0.5099(10) 0.1425 0.5000 Uani . . . . -1 . .
C208 C 1.0292(7) 1.0381(7) 0.4807(7) 0.0552 0.5000 Uani . . . . -1 . .
N209 N 1.0753(6) 1.0939(5) 0.4543(4) 0.0976 0.5000 Uani . . . . -1 . .
C210 C 0.6613(3) 0.1087(2) 0.02295(19) 0.0802 1.0000 Uani . . . . . . .
C211 C 0.7396(2) 0.20419(19) 0.04631(16) 0.0591 1.0000 Uani . . . . . . .
N212 N 0.8009(3) 0.2788(2) 0.0642(2) 0.1009 1.0000 Uani . . . . . . .
H11 H 1.0874 0.6407 0.4191 0.0319 1.0000 Uiso R . . . . . .
H31 H 0.9831 0.6630 0.6075 0.0331 1.0000 Uiso R . . . . . .
H51 H 1.2490 0.6154 0.5815 0.0327 1.0000 Uiso R . . . . . .
H81 H 1.1525 0.5464 0.7362 0.0675 0.723(4) Uiso R . P 1 1 . .
H82 H 1.1878 0.5293 0.6614 0.0675 0.723(4) Uiso R . P 1 1 . .
H83 H 1.0633 0.4951 0.6686 0.0670 0.723(4) Uiso R . P 1 1 . .
H91 H 1.0602 0.6491 0.7713 0.0711 0.723(4) Uiso R . P 1 1 . .
H92 H 1.0500 0.7128 0.7249 0.0715 0.723(4) Uiso R . P 1 1 . .
H93 H 0.9778 0.6057 0.7027 0.0712 0.723(4) Uiso R . P 1 1 . .
H101 H 1.2598 0.7131 0.7657 0.0671 0.723(4) Uiso R . P 1 1 . .
H102 H 1.3046 0.7049 0.6935 0.0676 0.723(4) Uiso R . P 1 1 . .
H103 H 1.2530 0.7754 0.7168 0.0679 0.723(4) Uiso R . P 1 1 . .
H141 H 1.4197 0.5114 0.4370 0.0355 1.0000 Uiso R . . . . . .
H142 H 1.4271 0.5904 0.4006 0.0351 1.0000 Uiso R . . . . . .
H151 H 1.3658 0.4469 0.3152 0.0346 1.0000 Uiso R . . . . . .
H152 H 1.2714 0.4817 0.3189 0.0348 1.0000 Uiso R . . . . . .
H181 H 1.1345 0.2178 0.3762 0.0395 1.0000 Uiso R . . . . . .
H191 H 1.0280 0.0839 0.2905 0.0418 1.0000 Uiso R . . . . . .
H211 H 1.1151 0.2226 0.1413 0.0403 1.0000 Uiso R . . . . . .
H221 H 1.2250 0.3552 0.2260 0.0387 1.0000 Uiso R . . . . . .
H241 H 1.0163 0.0704 0.0657 0.0516 1.0000 Uiso R . . . . . .
H242 H 0.9343 0.1150 0.0982 0.0512 1.0000 Uiso R . . . . . .
H252 H 0.8740 -0.0793 0.0606 0.0530 1.0000 Uiso R . . . . . .
H251 H 0.8339 -0.0257 0.0153 0.0538 1.0000 Uiso R . . . . . .
H271 H 0.6824 -0.1594 0.0602 0.0678 1.0000 Uiso R . . . . . .
H272 H 0.6493 -0.0901 0.0281 0.0684 1.0000 Uiso R . . . . . .
H281 H 0.6157 -0.1131 0.1653 0.0730 1.0000 Uiso R . . . . . .
H282 H 0.5221 -0.1659 0.0986 0.0718 1.0000 Uiso R . . . . . .
H301 H 0.5087 -0.0427 0.2170 0.0815 1.0000 Uiso R . . . . . .
H302 H 0.4160 -0.0811 0.1514 0.0810 1.0000 Uiso R . . . . . .
H311 H 0.5562 0.1135 0.2048 0.0733 1.0000 Uiso R . . . . . .
H312 H 0.4361 0.0661 0.2243 0.0742 1.0000 Uiso R . . . . . .
H332 H 0.5231 0.2100 0.1583 0.0540 1.0000 Uiso R . . . . . .
H331 H 0.4529 0.1724 0.0804 0.0546 1.0000 Uiso R . . . . . .
H341 H 0.3602 0.2395 0.1457 0.0476 1.0000 Uiso R . . . . . .
H342 H 0.2925 0.1297 0.1349 0.0494 1.0000 Uiso R . . . . . .
H371 H 0.3741 0.2302 0.3589 0.0385 1.0000 Uiso R . . . . . .
H381 H 0.4909 0.3625 0.4433 0.0378 1.0000 Uiso R . . . . . .
H401 H 0.6177 0.4843 0.2905 0.0378 1.0000 Uiso R . . . . . .
H411 H 0.5077 0.3489 0.2068 0.0401 1.0000 Uiso R . . . . . .
H432 H 0.7355 0.5918 0.3763 0.0353 1.0000 Uiso R . . . . . .
H431 H 0.6365 0.6173 0.3911 0.0353 1.0000 Uiso R . . . . . .
H442 H 0.7803 0.7317 0.4679 0.0353 1.0000 Uiso R . . . . . .
H441 H 0.7038 0.6687 0.5119 0.0361 1.0000 Uiso R . . . . . .
H482 H 1.0390 0.5884 0.7545 0.0929 0.277(4) Uiso R . P 1 2 . .
H483 H 1.0200 0.5148 0.6833 0.0929 0.277(4) Uiso R . P 1 2 . .
H481 H 0.9728 0.5899 0.6890 0.0928 0.277(4) Uiso R . P 1 2 . .
H502 H 1.2388 0.6472 0.7602 0.0718 0.277(4) Uiso R . P 1 2 . .
H503 H 1.2956 0.6832 0.6979 0.0719 0.277(4) Uiso R . P 1 2 . .
H501 H 1.2306 0.5762 0.6901 0.0719 0.277(4) Uiso R . P 1 2 . .
H1011 H 1.4555 0.3614 0.0843 0.0318 1.0000 Uiso R . . . . . .
H1031 H 1.3393 0.3363 -0.1132 0.0311 1.0000 Uiso R . . . . . .
H1051 H 1.6614 0.4230 -0.0588 0.0340 1.0000 Uiso R . . . . . .
H1082 H 1.6279 0.4789 -0.2198 0.0596 1.0000 Uiso R . . . . . .
H1081 H 1.6759 0.4988 -0.1405 0.0597 1.0000 Uiso R . . . . . .
H1083 H 1.5781 0.5250 -0.1607 0.0600 1.0000 Uiso R . . . . . .
H1092 H 1.4427 0.3625 -0.2684 0.0753 1.0000 Uiso R . . . . . .
H1093 H 1.3938 0.4029 -0.2055 0.0745 1.0000 Uiso R . . . . . .
H1091 H 1.3678 0.2962 -0.2240 0.0747 1.0000 Uiso R . . . . . .
H1102 H 1.5949 0.3180 -0.2475 0.0616 1.0000 Uiso R . . . . . .
H1103 H 1.6377 0.3234 -0.1697 0.0622 1.0000 Uiso R . . . . . .
H1101 H 1.5205 0.2493 -0.2053 0.0625 1.0000 Uiso R . . . . . .
H1141 H 1.9204 0.5399 0.1064 0.0457 1.0000 Uiso R . . . . . .
H1142 H 1.8542 0.4610 0.1412 0.0448 1.0000 Uiso R . . . . . .
H1151 H 1.9170 0.6026 0.2248 0.0454 1.0000 Uiso R . . . . . .
H1152 H 1.7868 0.5627 0.2085 0.0452 1.0000 Uiso R . . . . . .
H1181 H 1.8623 0.8108 0.1428 0.0539 1.0000 Uiso R . . . . . .
H1191 H 1.8406 0.9356 0.2165 0.0617 1.0000 Uiso R . . . . . .
H1211 H 1.8476 0.8221 0.3780 0.0645 1.0000 Uiso R . . . . . .
H1221 H 1.8697 0.6995 0.3036 0.0544 1.0000 Uiso R . . . . . .
H1242 H 1.8373 1.0512 0.2973 0.0847 1.0000 Uiso R . . . . . .
H1241 H 1.7155 0.9792 0.3014 0.0841 1.0000 Uiso R . . . . . .
H1251 H 1.8509 1.1150 0.4250 0.0984 1.0000 Uiso R . . . . . .
H1252 H 1.7684 1.1362 0.3743 0.1009 1.0000 Uiso R . . . . . .
H1271 H 1.7411 1.1704 0.4929 0.0854 1.0000 Uiso R . . . . . .
H1272 H 1.6393 1.0790 0.5105 0.0866 1.0000 Uiso R . . . . . .
H1281 H 1.5912 1.1978 0.4746 0.0707 1.0000 Uiso R . . . . . .
H1282 H 1.6030 1.1528 0.3963 0.0691 1.0000 Uiso R . . . . . .
H1302 H 1.4159 1.1514 0.4266 0.0657 1.0000 Uiso R . . . . . .
H1301 H 1.4157 1.0835 0.3534 0.0660 1.0000 Uiso R . . . . . .
H1312 H 1.2856 1.0144 0.4540 0.0611 1.0000 Uiso R . . . . . .
H1311 H 1.2386 1.0393 0.3878 0.0624 1.0000 Uiso R . . . . . .
H1332 H 1.1514 0.8607 0.4102 0.0533 1.0000 Uiso R . . . . . .
H1331 H 1.1135 0.8806 0.3389 0.0537 1.0000 Uiso R . . . . . .
H1342 H 1.2090 0.7545 0.3375 0.0463 1.0000 Uiso R . . . . . .
H1341 H 1.0806 0.7217 0.3244 0.0468 1.0000 Uiso R . . . . . .
H1371 H 1.1624 0.7495 0.1207 0.0420 1.0000 Uiso R . . . . . .
H1381 H 1.1429 0.6182 0.0356 0.0404 1.0000 Uiso R . . . . . .
H1401 H 1.1101 0.4753 0.1825 0.0397 1.0000 Uiso R . . . . . .
H1411 H 1.1319 0.6063 0.2676 0.0411 1.0000 Uiso R . . . . . .
H1432 H 1.1355 0.3740 0.1000 0.0385 1.0000 Uiso R . . . . . .
H1431 H 1.0134 0.3513 0.0747 0.0386 1.0000 Uiso R . . . . . .
H1441 H 1.0578 0.2416 0.0039 0.0399 1.0000 Uiso R . . . . . .
H1442 H 1.0404 0.3049 -0.0412 0.0397 1.0000 Uiso R . . . . . .
H2011 H 0.2010 -0.0690 0.2250 0.0831 1.0000 Uiso R . . . . . .
H2013 H 0.0947 -0.0497 0.2289 0.0834 1.0000 Uiso R . . . . . .
H2012 H 0.2066 0.0306 0.2234 0.0834 1.0000 Uiso R . . . . . .
H2043 H 0.5093 0.8590 0.3367 0.1013 1.0000 Uiso R . . . . . .
H2041 H 0.5009 0.9077 0.4134 0.1006 1.0000 Uiso R . . . . . .
H2042 H 0.4100 0.8078 0.3745 0.1010 1.0000 Uiso R . . . . . .
H2101 H 0.6520 0.0803 0.0620 0.1217 1.0000 Uiso R . . . . . .
H2103 H 0.6848 0.0761 -0.0149 0.1215 1.0000 Uiso R . . . . . .
H2102 H 0.5939 0.1105 0.0071 0.1218 1.0000 Uiso R . . . . . .
H131 H 1.2981 0.5374 0.4948 0.0338 1.0000 Uiso R . . . . . .
H1451 H 1.2075 0.3492 -0.0595 0.0345 1.0000 Uiso R . . . . . .
H451 H 0.8343 0.6299 0.5401 0.0350 1.0000 Uiso R . . . . . .
H1131 H 1.7755 0.4922 0.0324 0.0407 1.0000 Uiso R . . . . . .
H2071 H 0.9794 0.9865 0.5597 0.2002 0.5000 Uiso R . . . -1 . .
H2072 H 0.9939 0.9152 0.4970 0.2002 0.5000 Uiso R . . . -1 . .
H2073 H 0.8922 0.9398 0.4927 0.2002 0.5000 Uiso R . . . -1 . .
H491 H 1.2164 0.7956 0.7207 0.0970 0.277(4) Uiso R . P 1 2 . .
H492 H 1.1509 0.7538 0.7774 0.0971 0.277(4) Uiso R . P 1 2 . .
H493 H 1.0902 0.7618 0.7123 0.0968 0.277(4) Uiso R . P 1 2 . .

loop_
_atom_site_aniso_label
_atom_site_aniso_U_11
_atom_site_aniso_U_22
_atom_site_aniso_U_33
_atom_site_aniso_U_23
_atom_site_aniso_U_13
_atom_site_aniso_U_12
C1 0.0256(8) 0.0319(9) 0.0259(8) 0.0129(7) 0.0039(7) 0.0120(7)
C2 0.0235(8) 0.0305(9) 0.0288(9) 0.0128(7) 0.0039(7) 0.0125(7)
C3 0.0249(8) 0.0354(9) 0.0271(9) 0.0135(7) 0.0065(7) 0.0143(7)
C4 0.0259(8) 0.0334(9) 0.0260(8) 0.0123(7) 0.0042(7) 0.0129(7)
C5 0.0239(8) 0.0327(9) 0.0308(9) 0.0126(7) 0.0036(7) 0.0151(7)
C6 0.0238(8) 0.0266(8) 0.0298(9) 0.0115(7) 0.0051(7) 0.0114(7)
C7 0.0343(10) 0.0522(11) 0.0258(9) 0.0168(8) 0.0047(7) 0.0203(9)
C8 0.0573(19) 0.0537(16) 0.0369(16) 0.0260(14) 0.0091(13) 0.0276(15)
C9 0.0502(18) 0.081(3) 0.0295(15) 0.0226(17) 0.0123(12) 0.0402(19)
C10 0.0450(15) 0.0530(19) 0.0322(15) 0.0117(13) -0.0037(12) 0.0154(13)
C11 0.0264(9) 0.0313(9) 0.0281(9) 0.0118(7) 0.0048(7) 0.0139(7)
O12 0.0461(8) 0.0551(9) 0.0365(7) 0.0269(7) 0.0182(6) 0.0336(7)
N13 0.0300(8) 0.0367(8) 0.0271(7) 0.0146(6) 0.0091(6) 0.0195(7)
C14 0.0275(9) 0.0365(10) 0.0341(10) 0.0136(8) 0.0088(7) 0.0175(8)
C15 0.0305(9) 0.0350(10) 0.0297(9) 0.0145(8) 0.0115(7) 0.0159(8)
O16 0.0374(7) 0.0349(7) 0.0273(6) 0.0130(5) 0.0098(5) 0.0133(6)
C17 0.0302(9) 0.0351(10) 0.0291(9) 0.0120(8) 0.0092(7) 0.0168(8)
C18 0.0396(10) 0.0395(10) 0.0277(9) 0.0149(8) 0.0106(8) 0.0201(9)
C19 0.0418(11) 0.0339(10) 0.0348(10) 0.0164(8) 0.0121(8) 0.0165(9)
C20 0.0345(10) 0.0348(10) 0.0316(10) 0.0099(8) 0.0071(8) 0.0163(8)
C21 0.0362(10) 0.0415(11) 0.0279(9) 0.0149(8) 0.0108(8) 0.0187(9)
C22 0.0329(10) 0.0369(10) 0.0317(9) 0.0157(8) 0.0120(8) 0.0153(8)
O23 0.0504(9) 0.0363(8) 0.0325(7) 0.0120(6) 0.0022(6) 0.0132(7)
C24 0.0511(13) 0.0481(12) 0.0297(10) 0.0145(9) 0.0073(9) 0.0181(10)
C25 0.0566(14) 0.0436(12) 0.0324(10) 0.0072(9) 0.0045(9) 0.0199(11)
O26 0.0475(9) 0.0388(8) 0.0410(8) 0.0069(6) 0.0035(7) 0.0128(7)
C27 0.0533(14) 0.0323(11) 0.0731(17) -0.0006(11) -0.0034(12) 0.0151(10)
C28 0.0492(14) 0.0360(12) 0.093(2) 0.0209(13) 0.0072(13) 0.0150(11)
O29 0.0548(10) 0.0465(9) 0.0812(13) 0.0272(9) 0.0210(9) 0.0257(8)
C30 0.0671(18) 0.0724(19) 0.085(2) 0.0402(16) 0.0285(15) 0.0393(15)
C31 0.0744(18) 0.0739(18) 0.0544(15) 0.0186(13) 0.0114(13) 0.0458(16)
O32 0.0618(11) 0.0467(9) 0.0499(9) 0.0024(7) -0.0038(8) 0.0256(8)
C33 0.0590(14) 0.0447(12) 0.0320(10) 0.0073(9) 0.0050(10) 0.0210(11)
C34 0.0447(12) 0.0406(11) 0.0335(10) 0.0116(9) -0.0029(9) 0.0137(9)
O35 0.0408(8) 0.0346(7) 0.0359(7) 0.0109(6) 0.0049(6) 0.0141(6)
C36 0.0311(9) 0.0340(10) 0.0349(10) 0.0119(8) 0.0053(8) 0.0178(8)
C37 0.0314(9) 0.0369(10) 0.0372(10) 0.0195(8) 0.0089(8) 0.0165(8)
C38 0.0329(10) 0.0409(10) 0.0303(9) 0.0175(8) 0.0088(8) 0.0198(8)
C39 0.0271(9) 0.0363(10) 0.0296(9) 0.0129(8) 0.0039(7) 0.0176(8)
C40 0.0312(9) 0.0367(10) 0.0332(10) 0.0173(8) 0.0074(8) 0.0156(8)
C41 0.0370(10) 0.0404(10) 0.0290(9) 0.0146(8) 0.0074(8) 0.0199(9)
O42 0.0325(7) 0.0373(7) 0.0285(6) 0.0144(6) 0.0029(5) 0.0127(6)
C43 0.0255(9) 0.0373(10) 0.0331(9) 0.0168(8) 0.0047(7) 0.0152(8)
C44 0.0245(9) 0.0395(10) 0.0347(10) 0.0133(8) 0.0050(7) 0.0174(8)
N45 0.0240(7) 0.0404(9) 0.0277(7) 0.0159(7) 0.0055(6) 0.0163(7)
C46 0.0267(9) 0.0403(10) 0.0297(9) 0.0169(8) 0.0060(7) 0.0171(8)
O47 0.0353(8) 0.0812(11) 0.0474(9) 0.0448(8) 0.0158(6) 0.0329(8)
C48 0.041(3) 0.105(7) 0.040(5) 0.043(5) 0.014(3) 0.022(4)
C49 0.088(7) 0.080(4) 0.029(4) -0.001(3) -0.005(4) 0.057(5)
C50 0.044(3) 0.083(7) 0.031(4) 0.024(4) 0.010(3) 0.039(4)
C101 0.0251(8) 0.0305(9) 0.0257(8) 0.0128(7) 0.0067(7) 0.0110(7)
C102 0.0232(8) 0.0261(8) 0.0272(8) 0.0116(7) 0.0061(7) 0.0099(7)
C103 0.0239(8) 0.0307(9) 0.0280(9) 0.0114(7) 0.0035(7) 0.0108(7)
C104 0.0267(9) 0.0294(9) 0.0252(8) 0.0115(7) 0.0058(7) 0.0111(7)
C105 0.0219(8) 0.0342(9) 0.0293(9) 0.0129(7) 0.0073(7) 0.0104(7)
C106 0.0234(8) 0.0324(9) 0.0276(9) 0.0126(7) 0.0042(7) 0.0115(7)
C107 0.0289(9) 0.0414(10) 0.0237(9) 0.0133(8) 0.0064(7) 0.0123(8)
C108 0.0467(12) 0.0434(11) 0.0333(10) 0.0187(9) 0.0147(9) 0.0162(10)
C109 0.0369(11) 0.0874(18) 0.0282(10) 0.0249(11) 0.0048(9) 0.0206(12)
C110 0.0486(12) 0.0437(12) 0.0324(10) 0.0097(9) 0.0148(9) 0.0177(10)
C111 0.0251(9) 0.0450(11) 0.0299(9) 0.0174(8) 0.0057(7) 0.0139(8)
O112 0.0289(7) 0.0759(11) 0.0354(8) 0.0331(8) 0.0040(6) 0.0109(7)
N113 0.0226(7) 0.0475(9) 0.0296(8) 0.0194(7) 0.0038(6) 0.0106(7)
C114 0.0205(9) 0.0543(12) 0.0415(11) 0.0242(10) 0.0007(8) 0.0116(8)
C115 0.0274(9) 0.0507(12) 0.0353(10) 0.0212(9) -0.0024(8) 0.0104(9)
O116 0.0384(8) 0.0503(9) 0.0356(7) 0.0238(7) 0.0016(6) 0.0116(7)
C117 0.0309(10) 0.0413(11) 0.0333(10) 0.0142(9) -0.0050(8) 0.0026(8)
C118 0.0416(12) 0.0459(12) 0.0366(11) 0.0225(10) -0.0035(9) 0.0028(9)
C119 0.0560(14) 0.0395(12) 0.0442(12) 0.0176(10) -0.0091(10) 0.0039(10)
C120 0.0645(16) 0.0438(13) 0.0415(12) 0.0118(10) -0.0102(11) 0.0094(11)
C121 0.0713(17) 0.0509(14) 0.0295(11) 0.0121(10) -0.0086(10) 0.0153(12)
C122 0.0436(12) 0.0506(13) 0.0367(11) 0.0223(10) -0.0066(9) 0.0088(10)
O123 0.131(2) 0.0537(11) 0.0488(11) 0.0018(9) -0.0169(11) 0.0395(12)
C124 0.0576(16) 0.091(2) 0.0711(19) 0.0287(17) 0.0232(14) 0.0376(16)
C125 0.0629(19) 0.086(2) 0.089(2) 0.0145(18) 0.0275(17) 0.0278(17)
O126 0.0622(12) 0.0444(10) 0.1147(18) 0.0025(11) 0.0304(12) 0.0150(9)
C127 0.0619(17) 0.0446(14) 0.092(2) -0.0088(14) 0.0046(15) 0.0218(13)
C128 0.0670(17) 0.0335(12) 0.0668(17) 0.0060(11) 0.0162(13) 0.0135(11)
O129 0.0577(10) 0.0362(8) 0.0540(10) 0.0128(7) 0.0068(8) 0.0173(7)
C130 0.0792(18) 0.0411(12) 0.0449(13) 0.0137(10) 0.0003(12) 0.0262(12)
C131 0.0644(15) 0.0468(13) 0.0481(13) 0.0082(10) 0.0024(11) 0.0317(12)
O132 0.0493(9) 0.0418(8) 0.0487(9) 0.0080(7) 0.0068(7) 0.0200(7)
C133 0.0444(12) 0.0532(13) 0.0403(12) 0.0145(10) 0.0083(9) 0.0225(10)
C134 0.0397(11) 0.0469(12) 0.0345(10) 0.0173(9) 0.0077(8) 0.0194(9)
O135 0.0528(9) 0.0418(8) 0.0360(8) 0.0167(6) 0.0109(6) 0.0243(7)
C136 0.0295(9) 0.0417(11) 0.0389(10) 0.0172(9) 0.0105(8) 0.0190(8)
C137 0.0314(10) 0.0404(11) 0.0422(11) 0.0225(9) 0.0099(8) 0.0176(8)
C138 0.0286(9) 0.0458(11) 0.0362(10) 0.0213(9) 0.0104(8) 0.0183(8)
C139 0.0231(9) 0.0400(10) 0.0377(10) 0.0167(8) 0.0089(7) 0.0163(8)
C140 0.0296(9) 0.0434(11) 0.0412(11) 0.0237(9) 0.0141(8) 0.0205(8)
C141 0.0334(10) 0.0465(11) 0.0346(10) 0.0214(9) 0.0123(8) 0.0208(9)
O142 0.0361(7) 0.0400(7) 0.0364(7) 0.0180(6) 0.0126(6) 0.0194(6)
C143 0.0241(9) 0.0389(10) 0.0413(10) 0.0213(9) 0.0121(8) 0.0133(8)
C144 0.0192(8) 0.0412(11) 0.0402(10) 0.0154(9) 0.0043(7) 0.0105(8)
N145 0.0223(7) 0.0414(9) 0.0290(8) 0.0173(7) 0.0063(6) 0.0131(7)
C146 0.0237(8) 0.0296(9) 0.0280(9) 0.0113(7) 0.0045(7) 0.0102(7)
O147 0.0295(7) 0.0573(9) 0.0397(8) 0.0318(7) 0.0132(6) 0.0196(6)
C201 0.0659(16) 0.0478(13) 0.0589(15) 0.0208(12) 0.0095(12) 0.0267(12)
C202 0.0570(15) 0.0363(12) 0.0630(17) 0.0169(11) 0.0105(12) 0.0145(11)
N203 0.093(2) 0.0559(14) 0.0627(16) 0.0124(12) 0.0083(14) 0.0092(13)
C204 0.081(2) 0.0480(15) 0.0596(16) 0.0068(12) 0.0072(14) 0.0188(14)
C205 0.0637(17) 0.0458(14) 0.0776(19) -0.0024(13) 0.0195(14) 0.0235(13)
N206 0.099(2) 0.084(2) 0.142(3) 0.009(2) 0.012(2) 0.062(2)
C207 0.159(16) 0.132(15) 0.071(8) 0.032(8) -0.010(8) -0.008(11)
C208 0.046(4) 0.044(5) 0.070(6) 0.017(4) 0.007(4) 0.011(4)
N209 0.095(5) 0.085(4) 0.101(5) 0.044(4) 0.003(4) 0.016(4)
C210 0.082(2) 0.0534(17) 0.088(2) 0.0133(16) 0.0312(18) 0.0115(15)
C211 0.0564(15) 0.0507(15) 0.0733(18) 0.0251(13) 0.0183(13) 0.0197(13)
N212 0.0714(19) 0.0655(18) 0.143(3) 0.0167(18) 0.0234(19) 0.0098(15)

loop_
_atom_type_symbol
_atom_type_scat_dispersion_real
_atom_type_scat_dispersion_imag
_atom_type_scat_Cromer_Mann_a1
_atom_type_scat_Cromer_Mann_b1
_atom_type_scat_Cromer_Mann_a2
_atom_type_scat_Cromer_Mann_b2
_atom_type_scat_Cromer_Mann_a3
_atom_type_scat_Cromer_Mann_b3
_atom_type_scat_Cromer_Mann_a4
_atom_type_scat_Cromer_Mann_b4
_atom_type_scat_Cromer_Mann_c
_atom_type_scat_source
C 0.0033 0.0016 2.3100 20.8439 1.0200 10.2075 1.5886 0.5687 0.8650 51.6512 0.2156 'International Tables Vol C 4.2.6.8 and 6.1.1.4'
H 0.0000 0.0000 0.4930 10.5109 0.3229 26.1257 0.1402 3.1424 0.0408 57.7998 0.0030 'International Tables Vol C 4.2.6.8 and 6.1.1.4'
N 0.0061 0.0033 12.2126 0.0057 3.1322 9.8933 2.0125 28.9975 1.1663 0.5826 -11.5290 'International Tables Vol C 4.2.6.8 and 6.1.1.4'
O 0.0106 0.0060 3.0485 13.2771 2.2868 5.7011 1.5463 0.3239 0.8670 32.9089 0.2508 'International Tables Vol C 4.2.6.8 and 6.1.1.4'

loop_
_geom_angle_atom_site_label_1
_geom_angle_site_symmetry_1
_geom_angle_atom_site_label_2
_geom_angle_site_symmetry_2
_geom_angle_atom_site_label_3
_geom_angle_site_symmetry_3
_geom_angle
_geom_angle_publ_flag
C2 . C1 . C6 . 120.12(16) yes
C2 . C1 . H11 . 121.0 no
C6 . C1 . H11 . 118.9 no
C1 . C2 . C3 . 119.94(16) yes
C1 . C2 . C46 . 116.39(15) yes
C3 . C2 . C46 . 123.64(16) yes
C2 . C3 . C4 . 121.19(16) yes
C2 . C3 . H31 . 119.7 no
C4 . C3 . H31 . 119.1 no
C3 . C4 . C5 . 117.56(16) yes
C3 . C4 . C7 . 122.19(16) yes
C5 . C4 . C7 . 120.25(16) yes
C4 . C5 . C6 . 121.91(16) yes
C4 . C5 . H51 . 118.3 no
C6 . C5 . H51 . 119.8 no
C1 . C6 . C5 . 119.24(16) yes
C1 . C6 . C11 . 116.53(15) yes
C5 . C6 . C11 . 124.23(15) yes
C4 . C7 . C8 . 107.42(18) yes
C4 . C7 . C9 . 113.82(18) yes
C8 . C7 . C9 . 107.3(2) yes
C4 . C7 . C10 . 109.54(18) yes
C8 . C7 . C10 . 106.5(2) yes
C9 . C7 . C10 . 111.9(2) yes
C4 . C7 . C48 . 110.1(4) yes
C4 . C7 . C49 . 104.3(3) yes
C48 . C7 . C49 . 102.6(7) yes
C4 . C7 . C50 . 117.8(3) yes
C48 . C7 . C50 . 116.1(6) yes
C49 . C7 . C50 . 103.8(5) yes
C7 . C8 . H81 . 108.1 no
C7 . C8 . H82 . 113.0 no
H81 . C8 . H82 . 109.0 no
C7 . C8 . H83 . 108.7 no
H81 . C8 . H83 . 110.1 no
H82 . C8 . H83 . 108.0 no
C7 . C9 . H91 . 111.2 no
C7 . C9 . H92 . 109.2 no
H91 . C9 . H92 . 108.4 no
C7 . C9 . H93 . 111.9 no
H91 . C9 . H93 . 108.0 no
H92 . C9 . H93 . 108.0 no
C7 . C10 . H101 . 109.1 no
C7 . C10 . H102 . 111.6 no
H101 . C10 . H102 . 109.0 no
C7 . C10 . H103 . 110.0 no
H101 . C10 . H103 . 109.0 no
H102 . C10 . H103 . 108.0 no
C6 . C11 . O12 . 121.41(16) yes
C6 . C11 . N13 . 116.56(15) yes
O12 . C11 . N13 . 122.02(16) yes
C11 . N13 . C14 . 121.48(15) yes
C11 . N13 . H131 . 120.2 no
C14 . N13 . H131 . 118.3 no
N13 . C14 . C15 . 112.72(15) yes
N13 . C14 . H141 . 107.0 no
C15 . C14 . H141 . 110.5 no
N13 . C14 . H142 . 107.8 no
C15 . C14 . H142 . 110.8 no
H141 . C14 . H142 . 107.8 no
C14 . C15 . O16 . 108.23(14) yes
C14 . C15 . H151 . 110.0 no
O16 . C15 . H151 . 109.3 no
C14 . C15 . H152 . 110.8 no
O16 . C15 . H152 . 110.4 no
H151 . C15 . H152 . 108.1 no
C15 . O16 . C17 . 116.49(14) yes
O16 . C17 . C18 . 115.76(16) yes
O16 . C17 . C22 . 124.63(17) yes
C18 . C17 . C22 . 119.62(18) yes
C17 . C18 . C19 . 120.16(17) yes
C17 . C18 . H181 . 119.3 no
C19 . C18 . H181 . 120.5 no
C18 . C19 . C20 . 120.34(18) yes
C18 . C19 . H191 . 120.0 no
C20 . C19 . H191 . 119.7 no
C19 . C20 . C21 . 119.61(18) yes
C19 . C20 . O23 . 115.96(17) yes
C21 . C20 . O23 . 124.41(17) yes
C20 . C21 . C22 . 120.01(17) yes
C20 . C21 . H211 . 120.7 no
C22 . C21 . H211 . 119.3 no
C21 . C22 . C17 . 120.16(17) yes
C21 . C22 . H221 . 119.3 no
C17 . C22 . H221 . 120.6 no
C20 . O23 . C24 . 116.86(15) yes
O23 . C24 . C25 . 107.40(17) yes
O23 . C24 . H241 . 108.8 no
C25 . C24 . H241 . 111.0 no
O23 . C24 . H242 . 111.0 no
C25 . C24 . H242 . 108.1 no
H241 . C24 . H242 . 110.5 no
C24 . C25 . O26 . 108.32(17) yes
C24 . C25 . H252 . 110.8 no
O26 . C25 . H252 . 111.3 no
C24 . C25 . H251 . 109.7 no
O26 . C25 . H251 . 107.8 no
H252 . C25 . H251 . 108.9 no
C25 . O26 . C27 . 112.44(18) yes
O26 . C27 . C28 . 110.2(2) yes
O26 . C27 . H271 . 108.7 no
C28 . C27 . H271 . 110.0 no
O26 . C27 . H272 . 108.8 no
C28 . C27 . H272 . 109.9 no
H271 . C27 . H272 . 109.2 no
C27 . C28 . O29 . 109.5(2) yes
C27 . C28 . H281 . 110.6 no
O29 . C28 . H281 . 108.8 no
C27 . C28 . H282 . 109.2 no
O29 . C28 . H282 . 110.5 no
H281 . C28 . H282 . 108.3 no
C28 . O29 . C30 . 113.2(2) yes
O29 . C30 . C31 . 108.5(2) yes
O29 . C30 . H301 . 109.5 no
C31 . C30 . H301 . 111.0 no
O29 . C30 . H302 . 109.7 no
C31 . C30 . H302 . 109.9 no
H301 . C30 . H302 . 108.2 no
C30 . C31 . O32 . 108.8(2) yes
C30 . C31 . H311 . 110.2 no
O32 . C31 . H311 . 108.0 no
C30 . C31 . H312 . 109.5 no
O32 . C31 . H312 . 110.6 no
H311 . C31 . H312 . 109.7 no
C31 . O32 . C33 . 114.10(19) yes
O32 . C33 . C34 . 113.23(19) yes
O32 . C33 . H332 . 108.4 no
C34 . C33 . H332 . 111.0 no
O32 . C33 . H331 . 107.2 no
C34 . C33 . H331 . 107.0 no
H332 . C33 . H331 . 110.0 no
C33 . C34 . O35 . 113.28(17) yes
C33 . C34 . H341 . 109.5 no
O35 . C34 . H341 . 110.4 no
C33 . C34 . H342 . 107.7 no
O35 . C34 . H342 . 105.6 no
H341 . C34 . H342 . 110.2 no
C34 . O35 . C36 . 117.41(15) yes
O35 . C36 . C37 . 115.18(17) yes
O35 . C36 . C41 . 125.57(17) yes
C37 . C36 . C41 . 119.24(18) yes
C36 . C37 . C38 . 120.79(17) yes
C36 . C37 . H371 . 118.4 no
C38 . C37 . H371 . 120.8 no
C37 . C38 . C39 . 120.12(17) yes
C37 . C38 . H381 . 120.1 no
C39 . C38 . H381 . 119.8 no
C38 . C39 . C40 . 119.33(18) yes
C38 . C39 . O42 . 115.78(16) yes
C40 . C39 . O42 . 124.89(17) yes
C39 . C40 . C41 . 120.45(17) yes
C39 . C40 . H401 . 119.6 no
C41 . C40 . H401 . 120.0 no
C40 . C41 . C36 . 120.02(17) yes
C40 . C41 . H411 . 119.1 no
C36 . C41 . H411 . 120.9 no
C39 . O42 . C43 . 117.24(14) yes
O42 . C43 . C44 . 107.42(14) yes
O42 . C43 . H432 . 109.8 no
C44 . C43 . H432 . 111.6 no
O42 . C43 . H431 . 109.5 no
C44 . C43 . H431 . 109.5 no
H432 . C43 . H431 . 109.0 no
C43 . C44 . N45 . 112.08(15) yes
C43 . C44 . H442 . 109.1 no
N45 . C44 . H442 . 110.0 no
C43 . C44 . H441 . 109.3 no
N45 . C44 . H441 . 107.4 no
H442 . C44 . H441 . 109.0 no
C44 . N45 . C46 . 120.80(15) yes
C44 . N45 . H451 . 119.9 no
C46 . N45 . H451 . 119.3 no
C2 . C46 . N45 . 117.41(15) yes
C2 . C46 . O47 . 120.57(16) yes
N45 . C46 . O47 . 122.01(16) yes
C7 . C48 . H482 . 110.1 no
C7 . C48 . H483 . 108.4 no
H482 . C48 . H483 . 109.5 no
C7 . C48 . H481 . 110.7 no
H482 . C48 . H481 . 108.7 no
H483 . C48 . H481 . 109.4 no
C7 . C49 . H491 . 108.9 no
C7 . C49 . H492 . 109.5 no
H491 . C49 . H492 . 109.3 no
C7 . C49 . H493 . 110.4 no
H491 . C49 . H493 . 109.4 no
H492 . C49 . H493 . 109.4 no
C7 . C50 . H502 . 109.7 no
C7 . C50 . H503 . 110.2 no
H502 . C50 . H503 . 109.4 no
C7 . C50 . H501 . 109.7 no
H502 . C50 . H501 . 108.9 no
H503 . C50 . H501 . 108.9 no
C102 . C101 . C106 . 120.40(16) yes
C102 . C101 . H1011 . 119.7 no
C106 . C101 . H1011 . 119.9 no
C101 . C102 . C103 . 119.87(15) yes
C101 . C102 . C146 . 116.32(15) yes
C103 . C102 . C146 . 123.80(15) yes
C102 . C103 . C104 . 120.64(16) yes
C102 . C103 . H1031 . 119.2 no
C104 . C103 . H1031 . 120.1 no
C103 . C104 . C105 . 118.12(16) yes
C103 . C104 . C107 . 122.44(16) yes
C105 . C104 . C107 . 119.43(15) yes
C104 . C105 . C106 . 121.69(16) yes
C104 . C105 . H1051 . 118.3 no
C106 . C105 . H1051 . 120.0 no
C101 . C106 . C105 . 119.15(16) yes
C101 . C106 . C111 . 116.23(15) yes
C105 . C106 . C111 . 124.60(16) yes
C104 . C107 . C108 . 109.56(16) yes
C104 . C107 . C109 . 112.27(15) yes
C108 . C107 . C109 . 108.66(18) yes
C104 . C107 . C110 . 109.06(15) yes
C108 . C107 . C110 . 108.49(16) yes
C109 . C107 . C110 . 108.73(18) yes
C107 . C108 . H1082 . 108.4 no
C107 . C108 . H1081 . 110.8 no
H1082 . C108 . H1081 . 109.3 no
C107 . C108 . H1083 . 110.2 no
H1082 . C108 . H1083 . 108.5 no
H1081 . C108 . H1083 . 109.7 no
C107 . C109 . H1092 . 109.0 no
C107 . C109 . H1093 . 109.7 no
H1092 . C109 . H1093 . 109.1 no
C107 . C109 . H1091 . 111.8 no
H1092 . C109 . H1091 . 109.2 no
H1093 . C109 . H1091 . 108.0 no
C107 . C110 . H1102 . 109.6 no
C107 . C110 . H1103 . 111.1 no
H1102 . C110 . H1103 . 109.2 no
C107 . C110 . H1101 . 110.3 no
H1102 . C110 . H1101 . 108.5 no
H1103 . C110 . H1101 . 108.0 no
C106 . C111 . O112 . 120.86(16) yes
C106 . C111 . N113 . 117.35(15) yes
O112 . C111 . N113 . 121.73(17) yes
C111 . N113 . C114 . 121.16(15) yes
C111 . N113 . H1131 . 118.6 no
C114 . N113 . H1131 . 119.0 no
N113 . C114 . C115 . 113.27(17) yes
N113 . C114 . H1141 . 107.5 no
C115 . C114 . H1141 . 109.2 no
N113 . C114 . H1142 . 108.6 no
C115 . C114 . H1142 . 109.8 no
H1141 . C114 . H1142 . 108.3 no
C114 . C115 . O116 . 108.22(16) yes
C114 . C115 . H1151 . 110.0 no
O116 . C115 . H1151 . 109.1 no
C114 . C115 . H1152 . 109.5 no
O116 . C115 . H1152 . 110.5 no
H1151 . C115 . H1152 . 109.6 no
C115 . O116 . C117 . 117.30(15) yes
O116 . C117 . C118 . 116.34(18) yes
O116 . C117 . C122 . 124.4(2) yes
C118 . C117 . C122 . 119.3(2) yes
C117 . C118 . C119 . 120.9(2) yes
C117 . C118 . H1181 . 118.1 no
C119 . C118 . H1181 . 121.0 no
C118 . C119 . C120 . 120.0(2) yes
C118 . C119 . H1191 . 120.1 no
C120 . C119 . H1191 . 119.9 no
C119 . C120 . C121 . 118.8(2) yes
C119 . C120 . O123 . 123.9(2) yes
C121 . C120 . O123 . 117.2(2) yes
C120 . C121 . C122 . 121.6(2) yes
C120 . C121 . H1211 . 119.4 no
C122 . C121 . H1211 . 119.0 no
C117 . C122 . C121 . 119.5(2) yes
C117 . C122 . H1221 . 119.1 no
C121 . C122 . H1221 . 121.4 no
C120 . O123 . C124 . 119.6(2) yes
O123 . C124 . C125 . 109.0(3) yes
O123 . C124 . H1242 . 109.8 no
C125 . C124 . H1242 . 109.3 no
O123 . C124 . H1241 . 109.9 no
C125 . C124 . H1241 . 110.6 no
H1242 . C124 . H1241 . 108.2 no
C124 . C125 . O126 . 110.8(3) yes
C124 . C125 . H1251 . 110.7 no
O126 . C125 . H1251 . 109.3 no
C124 . C125 . H1252 . 109.5 no
O126 . C125 . H1252 . 104.5 no
H1251 . C125 . H1252 . 111.8 no
C125 . O126 . C127 . 114.0(2) yes
O126 . C127 . C128 . 113.3(3) yes
O126 . C127 . H1271 . 109.5 no
C128 . C127 . H1271 . 109.3 no
O126 . C127 . H1272 . 105.4 no
C128 . C127 . H1272 . 109.0 no
H1271 . C127 . H1272 . 110.3 no
C127 . C128 . O129 . 108.8(2) yes
C127 . C128 . H1281 . 108.9 no
O129 . C128 . H1281 . 109.6 no
C127 . C128 . H1282 . 112.8 no
O129 . C128 . H1282 . 107.6 no
H1281 . C128 . H1282 . 109.0 no
C128 . O129 . C130 . 111.65(19) yes
O129 . C130 . C131 . 111.24(19) yes
O129 . C130 . H1302 . 107.5 no
C131 . C130 . H1302 . 110.7 no
O129 . C130 . H1301 . 107.1 no
C131 . C130 . H1301 . 109.9 no
H1302 . C130 . H1301 . 110.2 no
C130 . C131 . O132 . 110.1(2) yes
C130 . C131 . H1312 . 109.6 no
O132 . C131 . H1312 . 108.9 no
C130 . C131 . H1311 . 108.5 no
O132 . C131 . H1311 . 109.5 no
H1312 . C131 . H1311 . 110.3 no
C131 . O132 . C133 . 111.81(18) yes
O132 . C133 . C134 . 109.26(18) yes
O132 . C133 . H1332 . 108.8 no
C134 . C133 . H1332 . 109.8 no
O132 . C133 . H1331 . 109.9 no
C134 . C133 . H1331 . 108.5 no
H1332 . C133 . H1331 . 110.6 no
C133 . C134 . O135 . 108.57(17) yes
C133 . C134 . H1342 . 110.1 no
O135 . C134 . H1342 . 108.9 no
C133 . C134 . H1341 . 109.9 no
O135 . C134 . H1341 . 109.6 no
H1342 . C134 . H1341 . 109.7 no
C134 . O135 . C136 . 116.98(15) yes
O135 . C136 . C137 . 116.09(17) yes
O135 . C136 . C141 . 124.72(18) yes
C137 . C136 . C141 . 119.18(19) yes
C136 . C137 . C138 . 120.65(18) yes
C136 . C137 . H1371 . 119.3 no
C138 . C137 . H1371 . 120.0 no
C137 . C138 . C139 . 120.10(18) yes
C137 . C138 . H1381 . 120.2 no
C139 . C138 . H1381 . 119.7 no
C138 . C139 . C140 . 119.41(19) yes
C138 . C139 . O142 . 115.89(17) yes
C140 . C139 . O142 . 124.69(17) yes
C139 . C140 . C141 . 120.48(18) yes
C139 . C140 . H1401 . 119.8 no
C141 . C140 . H1401 . 119.8 no
C140 . C141 . C136 . 120.17(18) yes
C140 . C141 . H1411 . 119.2 no
C136 . C141 . H1411 . 120.7 no
C139 . O142 . C143 . 117.09(14) yes
O142 . C143 . C144 . 107.71(15) yes
O142 . C143 . H1432 . 110.6 no
C144 . C143 . H1432 . 110.0 no
O142 . C143 . H1431 . 109.4 no
C144 . C143 . H1431 . 109.7 no
H1432 . C143 . H1431 . 109.4 no
C143 . C144 . N145 . 112.09(15) yes
C143 . C144 . H1441 . 109.4 no
N145 . C144 . H1441 . 109.6 no
C143 . C144 . H1442 . 108.8 no
N145 . C144 . H1442 . 106.8 no
H1441 . C144 . H1442 . 110.1 no
C144 . N145 . C146 . 121.53(15) yes
C144 . N145 . H1451 . 118.1 no
C146 . N145 . H1451 . 120.4 no
C102 . C146 . N145 . 117.11(15) yes
C102 . C146 . O147 . 121.00(15) yes
N145 . C146 . O147 . 121.86(16) yes
C202 . C201 . H2011 . 109.9 no
C202 . C201 . H2013 . 110.2 no
H2011 . C201 . H2013 . 109.5 no
C202 . C201 . H2012 . 108.6 no
H2011 . C201 . H2012 . 110.1 no
H2013 . C201 . H2012 . 108.5 no
C201 . C202 . N203 . 179.8(3) yes
C205 . C204 . H2043 . 111.3 no
C205 . C204 . H2041 . 109.1 no
H2043 . C204 . H2041 . 109.0 no
C205 . C204 . H2042 . 108.7 no
H2043 . C204 . H2042 . 109.4 no
H2041 . C204 . H2042 . 109.5 no
C204 . C205 . N206 . 177.8(4) yes
C208 . C207 . H2071 . 108.4 no
C208 . C207 . H2072 . 108.7 no
H2071 . C207 . H2072 . 110.3 no
C208 . C207 . H2073 . 109.6 no
H2071 . C207 . H2073 . 109.3 no
H2072 . C207 . H2073 . 110.5 no
C207 . C208 . N209 . 176.3(8) yes
C211 . C210 . H2101 . 109.1 no
C211 . C210 . H2103 . 109.9 no
H2101 . C210 . H2103 . 111.7 no
C211 . C210 . H2102 . 106.1 no
H2101 . C210 . H2102 . 109.8 no
H2103 . C210 . H2102 . 110.0 no
C210 . C211 . N212 . 179.6(4) yes

loop_
_geom_bond_atom_site_label_1
_geom_bond_site_symmetry_1
_geom_bond_atom_site_label_2
_geom_bond_site_symmetry_2
_geom_bond_distance
_geom_bond_publ_flag
C1 . C2 . 1.383(2) yes
C1 . C6 . 1.393(2) yes
C1 . H11 . 0.942 no
C2 . C3 . 1.397(2) yes
C2 . C46 . 1.505(2) yes
C3 . C4 . 1.397(2) yes
C3 . H31 . 0.938 no
C4 . C5 . 1.397(2) yes
C4 . C7 . 1.532(2) yes
C5 . C6 . 1.392(2) yes
C5 . H51 . 0.931 no
C6 . C11 . 1.498(2) yes
C7 . C8 . 1.587(4) yes
C7 . C9 . 1.490(4) yes
C7 . C10 . 1.519(4) yes
C7 . C48 . 1.497(9) yes
C7 . C49 . 1.725(10) yes
C7 . C50 . 1.426(8) yes
C8 . H81 . 0.970 no
C8 . H82 . 0.970 no
C8 . H83 . 0.978 no
C9 . H91 . 0.964 no
C9 . H92 . 0.967 no
C9 . H93 . 0.968 no
C10 . H101 . 0.968 no
C10 . H102 . 0.970 no
C10 . H103 . 0.962 no
C11 . O12 . 1.231(2) yes
C11 . N13 . 1.349(2) yes
N13 . C14 . 1.457(2) yes
N13 . H131 . 0.859 no
C14 . C15 . 1.509(3) yes
C14 . H141 . 0.971 no
C14 . H142 . 0.980 no
C15 . O16 . 1.434(2) yes
C15 . H151 . 0.983 no
C15 . H152 . 0.982 no
O16 . C17 . 1.382(2) yes
C17 . C18 . 1.394(3) yes
C17 . C22 . 1.385(3) yes
C18 . C19 . 1.374(3) yes
C18 . H181 . 0.958 no
C19 . C20 . 1.395(3) yes
C19 . H191 . 0.930 no
C20 . C21 . 1.384(3) yes
C20 . O23 . 1.373(2) yes
C21 . C22 . 1.392(3) yes
C21 . H211 . 0.951 no
C22 . H221 . 0.938 no
O23 . C24 . 1.432(2) yes
C24 . C25 . 1.496(3) yes
C24 . H241 . 1.006 no
C24 . H242 . 0.982 no
C25 . O26 . 1.423(3) yes
C25 . H252 . 0.980 no
C25 . H251 . 0.983 no
O26 . C27 . 1.401(3) yes
C27 . C28 . 1.485(4) yes
C27 . H271 . 0.979 no
C27 . H272 . 0.986 no
C28 . O29 . 1.413(3) yes
C28 . H281 . 0.998 no
C28 . H282 . 0.998 no
O29 . C30 . 1.412(3) yes
C30 . C31 . 1.507(4) yes
C30 . H301 . 0.968 no
C30 . H302 . 1.010 no
C31 . O32 . 1.414(3) yes
C31 . H311 . 0.987 no
C31 . H312 . 0.974 no
O32 . C33 . 1.425(3) yes
C33 . C34 . 1.503(3) yes
C33 . H332 . 0.997 no
C33 . H331 . 1.005 no
C34 . O35 . 1.440(2) yes
C34 . H341 . 0.978 no
C34 . H342 . 0.979 no
O35 . C36 . 1.375(2) yes
C36 . C37 . 1.395(3) yes
C36 . C41 . 1.385(3) yes
C37 . C38 . 1.375(3) yes
C37 . H371 . 0.942 no
C38 . C39 . 1.397(3) yes
C38 . H381 . 0.951 no
C39 . C40 . 1.384(3) yes
C39 . O42 . 1.381(2) yes
C40 . C41 . 1.395(3) yes
C40 . H401 . 0.948 no
C41 . H411 . 0.946 no
O42 . C43 . 1.440(2) yes
C43 . C44 . 1.505(3) yes
C43 . H432 . 0.970 no
C43 . H431 . 0.965 no
C44 . N45 . 1.464(2) yes
C44 . H442 . 0.977 no
C44 . H441 . 0.966 no
N45 . C46 . 1.342(2) yes
N45 . H451 . 0.853 no
C46 . O47 . 1.229(2) yes
C48 . H482 . 0.963 no
C48 . H483 . 0.966 no
C48 . H481 . 0.962 no
C49 . H491 . 0.959 no
C49 . H492 . 0.958 no
C49 . H493 . 0.959 no
C50 . H502 . 0.967 no
C50 . H503 . 0.967 no
C50 . H501 . 0.962 no
C101 . C102 . 1.384(2) yes
C101 . C106 . 1.391(2) yes
C101 . H1011 . 0.957 no
C102 . C103 . 1.400(2) yes
C102 . C146 . 1.504(2) yes
C103 . C104 . 1.398(2) yes
C103 . H1031 . 0.941 no
C104 . C105 . 1.396(2) yes
C104 . C107 . 1.538(2) yes
C105 . C106 . 1.390(2) yes
C105 . H1051 . 0.954 no
C106 . C111 . 1.508(2) yes
C107 . C108 . 1.532(3) yes
C107 . C109 . 1.525(3) yes
C107 . C110 . 1.538(3) yes
C108 . H1082 . 0.963 no
C108 . H1081 . 0.992 no
C108 . H1083 . 0.975 no
C109 . H1092 . 0.977 no
C109 . H1093 . 0.956 no
C109 . H1091 . 0.991 no
C110 . H1102 . 0.986 no
C110 . H1103 . 0.977 no
C110 . H1101 . 0.975 no
C111 . O112 . 1.227(2) yes
C111 . N113 . 1.342(2) yes
N113 . C114 . 1.462(2) yes
N113 . H1131 . 0.849 no
C114 . C115 . 1.504(3) yes
C114 . H1141 . 0.958 no
C114 . H1142 . 0.969 no
C115 . O116 . 1.434(2) yes
C115 . H1151 . 0.982 no
C115 . H1152 . 0.991 no
O116 . C117 . 1.385(3) yes
C117 . C118 . 1.393(3) yes
C117 . C122 . 1.389(3) yes
C118 . C119 . 1.386(4) yes
C118 . H1181 . 0.948 no
C119 . C120 . 1.392(3) yes
C119 . H1191 . 0.957 no
C120 . C121 . 1.388(3) yes
C120 . O123 . 1.375(3) yes
C121 . C122 . 1.387(4) yes
C121 . H1211 . 0.948 no
C122 . H1221 . 0.936 no
O123 . C124 . 1.399(4) yes
C124 . C125 . 1.508(5) yes
C124 . H1242 . 1.010 no
C124 . H1241 . 0.985 no
C125 . O126 . 1.357(4) yes
C125 . H1251 . 1.011 no
C125 . H1252 . 0.995 no
O126 . C127 . 1.423(3) yes
C127 . C128 . 1.511(4) yes
C127 . H1271 . 1.018 no
C127 . H1272 . 1.040 no
C128 . O129 . 1.424(3) yes
C128 . H1281 . 1.002 no
C128 . H1282 . 0.973 no
O129 . C130 . 1.410(3) yes
C130 . C131 . 1.497(4) yes
C130 . H1302 . 1.005 no
C130 . H1301 . 0.971 no
C131 . O132 . 1.423(3) yes
C131 . H1312 . 0.985 no
C131 . H1311 . 1.007 no
O132 . C133 . 1.423(3) yes
C133 . C134 . 1.493(3) yes
C133 . H1332 . 0.993 no
C133 . H1331 . 0.988 no
C134 . O135 . 1.432(2) yes
C134 . H1342 . 0.965 no
C134 . H1341 . 0.988 no
O135 . C136 . 1.370(3) yes
C136 . C137 . 1.400(3) yes
C136 . C141 . 1.387(3) yes
C137 . C138 . 1.374(3) yes
C137 . H1371 . 0.952 no
C138 . C139 . 1.399(3) yes
C138 . H1381 . 0.947 no
C139 . C140 . 1.385(3) yes
C139 . O142 . 1.384(2) yes
C140 . C141 . 1.390(3) yes
C140 . H1401 . 0.942 no
C141 . H1411 . 0.936 no
O142 . C143 . 1.441(2) yes
C143 . C144 . 1.506(3) yes
C143 . H1432 . 0.979 no
C143 . H1431 . 0.960 no
C144 . N145 . 1.463(2) yes
C144 . H1441 . 0.960 no
C144 . H1442 . 0.965 no
N145 . C146 . 1.344(2) yes
N145 . H1451 . 0.858 no
C146 . O147 . 1.228(2) yes
C201 . C202 . 1.450(4) yes
C201 . H2011 . 0.973 no
C201 . H2013 . 0.979 no
C201 . H2012 . 0.972 no
C202 . N203 . 1.136(4) yes
C204 . C205 . 1.443(5) yes
C204 . H2043 . 0.973 no
C204 . H2041 . 0.976 no
C204 . H2042 . 0.974 no
C205 . N206 . 1.129(4) yes
C207 . C208 . 1.425(12) yes
C207 . H2071 . 0.961 no
C207 . H2072 . 0.965 no
C207 . H2073 . 0.966 no
C208 . N209 . 1.125(13) yes
C210 . C211 . 1.442(4) yes
C210 . H2101 . 0.974 no
C210 . H2103 . 0.961 no
C210 . H2102 . 0.970 no
C211 . N212 . 1.128(4) yes

loop_
_geom_hbond_atom_site_label_D
_geom_hbond_site_symmetry_D
_geom_hbond_atom_site_label_H
_geom_hbond_site_symmetry_H
_geom_hbond_atom_site_label_A
_geom_hbond_site_symmetry_A
_geom_hbond_angle_DHA
_geom_hbond_distance_DH
_geom_hbond_distance_HA
_geom_hbond_distance_DA
_geom_hbond_publ_flag
C21 . H211 . O147 . 135 0.95 2.51 3.257(4) yes
C34 . H341 . O147 1_455 139 0.98 2.53 3.327(4) yes
C41 . H411 . O112 1_455 139 0.95 2.37 3.146(4) yes
C122 . H1221 . O47 1_655 131 0.94 2.54 3.236(4) yes
C201 . H2011 . O135 1_445 139 0.97 2.58 3.375(4) yes
C201 . H2012 . O35 . 161 0.97 2.59 3.521(4) yes
C210 . H2101 . O29 . 158 0.97 2.40 3.326(4) yes
N13 . H131 . O42 2_766 146 0.86 2.22 2.969(4) yes
N145 . H1451 . O116 2_865 141 0.86 2.24 2.963(4) yes
N45 . H451 . O16 2_766 143 0.85 2.24 2.963(4) yes
N113 . H1131 . O142 2_865 154 0.85 2.23 3.019(4) yes
